data_1553773
loop_
_publ_author_name
'Liang, Dong-Dong'
'Wang, Mei-Xiang'

_publ_section_title
;
 Synthesis and conformational structure of hydrazo-bridged homo
 calix[2]pyridine[2]triazines
;
_journal_issue 7
_journal_name_full 'Organic Chemistry Frontiers'
_journal_page_first 1425
_journal_paper_doi 10.1039/C7QO00221A
_journal_volume 4
_journal_year 2017
_chemical_formula_sum 'C27 H41 N16 O3.5 S1.5'
_chemical_formula_weight 693.84
_space_group_crystal_system triclinic
_space_group_IT_number 2
_space_group_name_Hall '-P 1'
_space_group_name_H-M_alt 'P -1'
_atom_sites_solution_hydrogens geom
_audit_creation_method SHELXL-2013
_audit_update_record
;
2017-03-20 deposited with the CCDC.
2017-04-28 downloaded from the CCDC.
;
_cell_angle_alpha 108.27(3)
_cell_angle_beta 107.63(3)
_cell_angle_gamma 90.48(3)
_cell_formula_units_Z 4
_cell_length_a 13.180(3)
_cell_length_b 19.895(4)
_cell_length_c 20.590(4)
_cell_measurement_reflns_used 20647
_cell_measurement_temperature 173.15
_cell_measurement_theta_max 33.1658
_cell_measurement_theta_min 2.2003
_cell_volume 4854(2)
_computing_structure_refinement 'SHELXL-2013 (Sheldrick, 2013)'
_diffrn_ambient_temperature 173.1500
_diffrn_measured_fraction_theta_full 0.986
_diffrn_measured_fraction_theta_max 0.981
_diffrn_measurement_device_type 'Saturn724+ (2x2 bin mode)'
_diffrn_radiation_type MoK\a
_diffrn_radiation_wavelength 0.71073
_diffrn_reflns_av_R_equivalents 0.0553
_diffrn_reflns_av_unetI/netI 0.0842
_diffrn_reflns_Laue_measured_fraction_full 0.986
_diffrn_reflns_Laue_measured_fraction_max 0.981
_diffrn_reflns_limit_h_max 16
_diffrn_reflns_limit_h_min -16
_diffrn_reflns_limit_k_max 25
_diffrn_reflns_limit_k_min -24
_diffrn_reflns_limit_l_max 26
_diffrn_reflns_limit_l_min -26
_diffrn_reflns_number 41456
_diffrn_reflns_point_group_measured_fraction_full 0.986
_diffrn_reflns_point_group_measured_fraction_max 0.981
_diffrn_reflns_theta_full 25.242
_diffrn_reflns_theta_max 27.447
_diffrn_reflns_theta_min 1.085
_diffrn_source 'Sealed Tube'
_exptl_absorpt_coefficient_mu 0.129
_exptl_absorpt_correction_T_max 1.0000
_exptl_absorpt_correction_T_min 0.7846
_exptl_absorpt_correction_type multi-scan
_exptl_crystal_colour Colorless
_exptl_crystal_density_diffrn 0.949
_exptl_crystal_description Plate
_exptl_crystal_F_000 1468
_exptl_crystal_size_max 0.53
_exptl_crystal_size_mid 0.38
_exptl_crystal_size_min 0.19
_refine_diff_density_max 1.391
_refine_diff_density_min -0.518
_refine_diff_density_rms 0.105
_refine_ls_extinction_method none
_refine_ls_goodness_of_fit_ref 1.136
_refine_ls_hydrogen_treatment constr
_refine_ls_matrix_type full
_refine_ls_number_parameters 865
_refine_ls_number_reflns 21751
_refine_ls_number_restraints 14
_refine_ls_restrained_S_all 1.136
_refine_ls_R_factor_all 0.1775
_refine_ls_R_factor_gt 0.1520
_refine_ls_shift/su_max 0.001
_refine_ls_shift/su_mean 0.000
_refine_ls_structure_factor_coef Fsqd
_refine_ls_weighting_details
;
 w=1/[\s^2^(Fo^2^)+(0.1914P)^2^+15.5939P]
 where P=(Fo^2^+2Fc^2^)/3
;
_refine_ls_weighting_scheme calc
_refine_ls_wR_factor_gt 0.4104
_refine_ls_wR_factor_ref 0.4325
_reflns_Friedel_coverage 0.000
_reflns_number_gt 15567
_reflns_number_total 21751
_reflns_threshold_expression 'I > 2\s(I)'
_cod_data_source_file c7qo00221a2.cif
_cod_data_source_block y_sq
_cod_depositor_comments
;

2022-03-31
Z value and formula fixed to values more according to usual
chemical conventions.                 miguel
;
_cod_original_formula_sum 'C54 H82 N32 O7 S3'
_cod_original_formula_weight 1387.69
_cod_original_formula_units_Z 2
_cod_database_code 1553773
_shelx_space_group_comment
;
The symmetry employed for this shelxl refinement is uniquely defined
by the following loop, which should always be used as a source of
symmetry information in preference to the above space-group names.
They are only intended as comments.
;
_shelxl_version_number 2013-2

loop_
_space_group_symop_operation_xyz
'x, y, z'
'-x, -y, -z'

loop_
_atom_site_label
_atom_site_type_symbol
_atom_site_fract_x
_atom_site_fract_y
_atom_site_fract_z
_atom_site_U_iso_or_equiv
_atom_site_adp_type
_atom_site_occupancy
_atom_site_site_symmetry_order
_atom_site_calc_flag
_atom_site_refinement_flags_posn
_atom_site_refinement_flags_adp
S1 S 0.77729(13) 0.76666(10) 0.19013(11) 0.0532(4) Uani 1 1 d . .
O5 O 0.6872(4) 0.7074(3) 0.1645(3) 0.0631(13) Uani 1 1 d . .
C49 C 0.8381(7) 0.7472(8) 0.1215(5) 0.102(4) Uani 1 1 d . .
H49A H 0.7915 0.7560 0.0798 0.153 Uiso 1 1 calc R U
H49B H 0.8509 0.6981 0.1086 0.153 Uiso 1 1 calc R U
H49C H 0.9049 0.7769 0.1388 0.153 Uiso 1 1 calc R U
C50 C 0.8830(6) 0.7462(5) 0.2576(5) 0.066(2) Uani 1 1 d . .
H50A H 0.8633 0.7541 0.3004 0.100 Uiso 1 1 calc R U
H50B H 0.9476 0.7763 0.2689 0.100 Uiso 1 1 calc R U
H50C H 0.8947 0.6972 0.2395 0.100 Uiso 1 1 calc R U
S2 S 0.52969(15) 0.73606(11) -0.04570(11) 0.0585(4) Uani 1 1 d . .
O6 O 0.6482(4) 0.7518(3) -0.0367(3) 0.0626(13) Uani 1 1 d . .
C51 C 0.5209(7) 0.6650(5) -0.0126(4) 0.071(2) Uani 1 1 d . .
H51A H 0.5534 0.6814 0.0390 0.107 Uiso 1 1 calc R U
H51B H 0.5575 0.6271 -0.0339 0.107 Uiso 1 1 calc R U
H51C H 0.4469 0.6479 -0.0247 0.107 Uiso 1 1 calc R U
C52 C 0.4620(8) 0.6864(6) -0.1390(5) 0.083(3) Uani 1 1 d . .
H52A H 0.4587 0.7167 -0.1676 0.125 Uiso 1 1 calc R U
H52B H 0.3906 0.6689 -0.1447 0.125 Uiso 1 1 calc R U
H52C H 0.5004 0.6469 -0.1545 0.125 Uiso 1 1 calc R U
S3 S 0.0666(3) 0.19548(15) 0.25672(17) 0.0969(9) Uani 1 1 d . .
O7 O 0.0816(6) 0.2698(3) 0.3078(4) 0.091(2) Uani 1 1 d . .
C53 C 0.0935(16) 0.2001(9) 0.1795(7) 0.166(8) Uani 1 1 d . .
H53A H 0.0363 0.2200 0.1526 0.248 Uiso 1 1 calc R U
H53B H 0.0991 0.1531 0.1500 0.248 Uiso 1 1 calc R U
H53C H 0.1596 0.2297 0.1939 0.248 Uiso 1 1 calc R U
C54 C 0.1810(12) 0.1580(9) 0.2904(10) 0.151(6) Uani 1 1 d . .
H54A H 0.1806 0.1511 0.3344 0.226 Uiso 1 1 calc R U
H54B H 0.2434 0.1894 0.2999 0.226 Uiso 1 1 calc R U
H54C H 0.1821 0.1130 0.2556 0.226 Uiso 1 1 calc R U
O1 O 0.5225(4) 0.2412(2) 0.3326(3) 0.0545(11) Uani 1 1 d . .
O2 O 0.1855(5) 0.9449(3) 0.5404(3) 0.0714(16) Uani 1 1 d . .
N1 N 0.3978(4) 0.4192(3) 0.3079(3) 0.0397(10) Uani 1 1 d . .
N2 N 0.5489(4) 0.3538(3) 0.3261(3) 0.0421(11) Uani 1 1 d . .
N3 N 0.3803(5) 0.3037(3) 0.3202(3) 0.0492(12) Uani 1 1 d . .
N4 N 0.5665(4) 0.4652(3) 0.3177(3) 0.0499(13) Uani 1 1 d . .
H4 H 0.6325 0.4590 0.3222 0.060 Uiso 1 1 calc R U
N5 N 0.5340(4) 0.5275(3) 0.3122(3) 0.0397(10) Uani 1 1 d . .
H5 H 0.5261 0.5364 0.2728 0.048 Uiso 1 1 calc R U
N6 N 0.4782(4) 0.6363(2) 0.3533(2) 0.0374(10) Uani 1 1 d . .
N7 N 0.4273(4) 0.7476(3) 0.3854(3) 0.0452(11) Uani 1 1 d . .
H7 H 0.4207 0.7464 0.3422 0.054 Uiso 1 1 calc R U
N8 N 0.4070(4) 0.8085(3) 0.4330(3) 0.0452(12) Uani 1 1 d . .
H8 H 0.4560 0.8442 0.4541 0.054 Uiso 1 1 calc R U
N9 N 0.2395(4) 0.7577(3) 0.4180(3) 0.0400(10) Uani 1 1 d . .
N10 N 0.3050(4) 0.8792(3) 0.4910(3) 0.0476(12) Uani 1 1 d . .
N11 N 0.1298(4) 0.8311(3) 0.4792(3) 0.0489(13) Uani 1 1 d . .
N12 N 0.0747(4) 0.7151(3) 0.4161(3) 0.0444(11) Uani 1 1 d . .
H12 H 0.0217 0.7219 0.4326 0.053 Uiso 1 1 calc R U
N13 N 0.0774(4) 0.6468(2) 0.3676(2) 0.0368(10) Uani 1 1 d . .
H13 H 0.0423 0.6357 0.3224 0.044 Uiso 1 1 calc R U
N14 N 0.1397(4) 0.5393(3) 0.3407(2) 0.0351(9) Uani 1 1 d . .
N15 N 0.1873(4) 0.4290(3) 0.3014(3) 0.0440(11) Uani 1 1 d . .
H15 H 0.1514 0.4287 0.2588 0.053 Uiso 1 1 calc R U
N16 N 0.2384(4) 0.3689(3) 0.3094(3) 0.0449(11) Uani 1 1 d . .
H16 H 0.2030 0.3339 0.3120 0.054 Uiso 1 1 calc R U
C1 C 0.3429(4) 0.3654(3) 0.3131(3) 0.0381(12) Uani 1 1 d . .
C2 C 0.4850(5) 0.3038(3) 0.3260(3) 0.0450(14) Uani 1 1 d . .
C3 C 0.4997(5) 0.4104(4) 0.3165(3) 0.0433(13) Uani 1 1 d . .
C4 C 0.5133(4) 0.5771(3) 0.3687(3) 0.0380(12) Uani 1 1 d . .
C5 C 0.5322(6) 0.5696(4) 0.4349(3) 0.0532(16) Uani 1 1 d . .
H5A H 0.5605 0.5300 0.4449 0.064 Uiso 1 1 calc R U
C6 C 0.5057(7) 0.6265(4) 0.4881(4) 0.0589(18) Uani 1 1 d . .
H6 H 0.5121 0.6219 0.5327 0.071 Uiso 1 1 calc R U
C7 C 0.4718(6) 0.6863(3) 0.4752(3) 0.0470(14) Uani 1 1 d . .
H7A H 0.4582 0.7241 0.5105 0.056 Uiso 1 1 calc R U
C8 C 0.4581(4) 0.6885(3) 0.4056(3) 0.0373(12) Uani 1 1 d . .
C9 C 0.3134(5) 0.8144(3) 0.4481(3) 0.0408(12) Uani 1 1 d . .
C10 C 0.2097(6) 0.8837(4) 0.5014(4) 0.0525(15) Uani 1 1 d . .
C11 C 0.1508(5) 0.7691(3) 0.4371(3) 0.0416(12) Uani 1 1 d . .
C12 C 0.1367(4) 0.5981(3) 0.3936(3) 0.0332(10) Uani 1 1 d . .
C13 C 0.1856(5) 0.6069(4) 0.4674(3) 0.0490(15) Uani 1 1 d . .
H13A H 0.1816 0.6482 0.5032 0.059 Uiso 1 1 calc R U
C14 C 0.2387(6) 0.5533(4) 0.4847(3) 0.0509(15) Uani 1 1 d . .
H14 H 0.2720 0.5576 0.5329 0.061 Uiso 1 1 calc R U
C15 C 0.2429(5) 0.4925(4) 0.4306(4) 0.0515(15) Uani 1 1 d . .
H15A H 0.2786 0.4553 0.4415 0.062 Uiso 1 1 calc R U
C16 C 0.1930(4) 0.4880(3) 0.3595(3) 0.0342(11) Uani 1 1 d . .
C17 C 0.6360(8) 0.2357(5) 0.3312(7) 0.094(3) Uani 1 1 d . .
H17A H 0.6399 0.2352 0.2847 0.113 Uiso 1 1 calc R U
H17B H 0.6835 0.2760 0.3685 0.113 Uiso 1 1 calc R U
C18 C 0.6672(9) 0.1700(6) 0.3435(7) 0.096(3) Uani 1 1 d . .
H18A H 0.6104 0.1318 0.3128 0.115 Uiso 1 1 calc R U
H18B H 0.6755 0.1749 0.3933 0.115 Uiso 1 1 calc R U
C19 C 0.7725(9) 0.1493(6) 0.3285(6) 0.087(3) Uani 1 1 d . .
H19A H 0.7922 0.1080 0.3430 0.105 Uiso 1 1 calc R U
H19B H 0.7594 0.1352 0.2768 0.105 Uiso 1 1 calc R U
C20 C 0.8676(7) 0.2077(6) 0.3666(6) 0.085(3) Uani 1 1 d . .
H20A H 0.9279 0.1913 0.3517 0.127 Uiso 1 1 calc R U
H20B H 0.8860 0.2190 0.4179 0.127 Uiso 1 1 calc R U
H20C H 0.8485 0.2495 0.3540 0.127 Uiso 1 1 calc R U
C21 C 0.2529(9) 1.0118(5) 0.5589(6) 0.095(4) Uani 1 1 d . .
H21A H 0.2943 1.0052 0.5261 0.113 Uiso 1 1 calc R U
H21B H 0.2071 1.0486 0.5523 0.113 Uiso 1 1 calc R U
C22 C 0.3208(12) 1.0337(7) 0.6278(8) 0.130(5) Uani 1 1 d . .
H22A H 0.3687 0.9978 0.6340 0.156 Uiso 1 1 calc R U
H22B H 0.2797 1.0385 0.6606 0.156 Uiso 1 1 calc R U
C23 C 0.3918(10) 1.1098(10) 0.6486(9) 0.140(6) Uani 1 1 d . .
H23A H 0.4443 1.1199 0.6961 0.168 Uiso 1 1 calc R U
H23B H 0.4306 1.1049 0.6145 0.168 Uiso 1 1 calc R U
C24 C 0.3371(10) 1.1640(7) 0.6489(8) 0.127(5) Uani 1 1 d . .
H24A H 0.3846 1.2057 0.6598 0.191 Uiso 1 1 calc R U
H24B H 0.3022 1.1716 0.6849 0.191 Uiso 1 1 calc R U
H24C H 0.2844 1.1546 0.6023 0.191 Uiso 1 1 calc R U
O3 O -0.0833(3) 0.2269(2) 0.0040(2) 0.0479(10) Uani 1 1 d . .
O4 O 0.4058(5) 0.9185(3) 0.1701(4) 0.084(2) Uani 1 1 d . .
N17 N 0.0976(4) 0.4104(2) 0.1360(2) 0.0339(9) Uani 1 1 d . .
N18 N 0.0803(4) 0.2893(3) 0.0557(3) 0.0392(10) Uani 1 1 d . .
N19 N -0.0766(4) 0.3411(3) 0.0746(2) 0.0370(10) Uani 1 1 d . .
N20 N -0.0603(4) 0.4572(2) 0.1470(2) 0.0358(10) Uani 1 1 d . .
H20 H -0.1291 0.4517 0.1352 0.043 Uiso 1 1 calc R U
N21 N -0.0053(4) 0.5217(2) 0.1942(2) 0.0386(10) Uani 1 1 d . .
H21 H 0.0096 0.5312 0.2400 0.046 Uiso 1 1 calc R U
N22 N 0.0789(3) 0.6313(2) 0.2191(2) 0.0321(9) Uani 1 1 d . .
N23 N 0.1607(4) 0.7440(3) 0.2584(3) 0.0397(10) Uani 1 1 d . .
H23 H 0.1677 0.7441 0.3013 0.048 Uiso 1 1 calc R U
N24 N 0.1994(4) 0.8040(3) 0.2491(3) 0.0427(11) Uani 1 1 d . .
H24 H 0.1673 0.8417 0.2576 0.051 Uiso 1 1 calc R U
N25 N 0.3438(4) 0.7510(2) 0.2248(3) 0.0389(10) Uani 1 1 d . .
N26 N 0.4491(4) 0.8088(3) 0.1772(3) 0.0494(13) Uani 1 1 d . .
N27 N 0.3071(4) 0.8644(3) 0.2121(3) 0.0488(12) Uani 1 1 d . .
N28 N 0.4869(4) 0.7018(3) 0.1906(3) 0.0424(11) Uani 1 1 d . .
H28 H 0.5402 0.7062 0.1758 0.051 Uiso 1 1 calc R U
N29 N 0.4707(4) 0.6411(2) 0.2054(2) 0.0351(9) Uani 1 1 d . .
H29 H 0.5080 0.6359 0.2454 0.042 Uiso 1 1 calc R U
N30 N 0.3808(3) 0.5305(2) 0.1734(2) 0.0317(9) Uani 1 1 d . .
N31 N 0.3120(4) 0.4172(3) 0.1505(2) 0.0392(10) Uani 1 1 d . .
H31 H 0.3562 0.4199 0.1919 0.047 Uiso 1 1 calc R U
N32 N 0.2408(4) 0.3556(3) 0.1099(3) 0.0423(11) Uani 1 1 d . .
H32 H 0.2657 0.3175 0.0901 0.051 Uiso 1 1 calc R U
C25 C 0.1353(4) 0.3527(3) 0.1002(3) 0.0376(11) Uani 1 1 d . .
C26 C -0.0257(5) 0.2886(3) 0.0469(3) 0.0357(11) Uani 1 1 d . .
C27 C -0.0095(4) 0.4016(3) 0.1181(3) 0.0313(10) Uani 1 1 d . .
C28 C 0.0263(4) 0.5720(3) 0.1671(3) 0.0350(11) Uani 1 1 d . .
C29 C 0.0011(4) 0.5625(3) 0.0945(3) 0.0386(12) Uani 1 1 d . .
H29A H -0.0375 0.5208 0.0593 0.046 Uiso 1 1 calc R U
C30 C 0.0357(5) 0.6177(3) 0.0761(3) 0.0393(12) Uani 1 1 d . .
H30 H 0.0222 0.6127 0.0277 0.047 Uiso 1 1 calc R U
C31 C 0.0897(5) 0.6799(3) 0.1287(3) 0.0400(12) Uani 1 1 d . .
H31A H 0.1112 0.7179 0.1170 0.048 Uiso 1 1 calc R U
C32 C 0.1108(4) 0.6835(3) 0.1996(3) 0.0360(11) Uani 1 1 d . .
C33 C 0.2858(4) 0.8053(3) 0.2272(3) 0.0367(11) Uani 1 1 d . .
C34 C 0.3884(6) 0.8614(4) 0.1862(5) 0.0593(18) Uani 1 1 d . .
C35 C 0.4240(4) 0.7558(3) 0.1977(3) 0.0385(12) Uani 1 1 d . .
C36 C 0.3916(4) 0.5877(3) 0.1536(3) 0.0323(10) Uani 1 1 d . .
C37 C 0.3354(4) 0.5909(3) 0.0851(3) 0.0367(11) Uani 1 1 d . .
H37 H 0.3447 0.6310 0.0726 0.044 Uiso 1 1 calc R U
C38 C 0.2665(5) 0.5326(4) 0.0377(3) 0.0436(14) Uani 1 1 d . .
H38 H 0.2271 0.5335 -0.0079 0.052 Uiso 1 1 calc R U
C39 C 0.2531(4) 0.4722(3) 0.0553(3) 0.0404(12) Uani 1 1 d . .
H39 H 0.2070 0.4322 0.0225 0.048 Uiso 1 1 calc R U
C40 C 0.3128(4) 0.4745(3) 0.1251(3) 0.0338(11) Uani 1 1 d . .
C41 C -0.1988(5) 0.2212(4) -0.0163(3) 0.0520(16) Uani 1 1 d . .
H41A H -0.2296 0.1818 -0.0610 0.062 Uiso 1 1 calc R U
H41B H -0.2237 0.2646 -0.0244 0.062 Uiso 1 1 calc R U
C42 C -0.2346(7) 0.2092(5) 0.0422(6) 0.081(3) Uani 1 1 d . .
H42A H -0.2001 0.2479 0.0868 0.097 Uiso 1 1 calc R U
H42B H -0.3112 0.2118 0.0301 0.097 Uiso 1 1 calc R U
C43 C -0.2122(14) 0.1402(9) 0.0556(10) 0.154(5) Uani 1 1 d . U
H43A H -0.1357 0.1368 0.0700 0.185 Uiso 1 1 calc R U
H43B H -0.2472 0.1003 0.0122 0.185 Uiso 1 1 calc R U
C44 C -0.2593(16) 0.1400(10) 0.1201(11) 0.172(6) Uani 1 1 d . U
H44A H -0.2476 0.0963 0.1303 0.257 Uiso 1 1 calc R U
H44B H -0.3347 0.1442 0.1053 0.257 Uiso 1 1 calc R U
H44C H -0.2233 0.1795 0.1627 0.257 Uiso 1 1 calc R U
C45 C 0.4863(8) 0.9190(8) 0.1338(10) 0.118(5) Uani 1 1 d . .
H45A H 0.4787 0.8726 0.0975 0.142 Uiso 1 1 calc R U
H45B H 0.4714 0.9537 0.1090 0.142 Uiso 1 1 calc R U
C46 C 0.585(2) 0.9334(10) 0.1761(14) 0.233(13) Uani 1 1 d . .
H46A H 0.6069 0.8942 0.1936 0.280 Uiso 1 1 calc R U
H46B H 0.5924 0.9760 0.2173 0.280 Uiso 1 1 calc R U
C47 C 0.655(2) 0.9458(16) 0.128(2) 0.320(15) Uani 1 1 d . U
H47A H 0.6347 0.9864 0.1125 0.384 Uiso 1 1 calc R U
H47B H 0.6438 0.9041 0.0854 0.384 Uiso 1 1 calc R U
C48 C 0.787(2) 0.9609(16) 0.181(2) 0.332(15) Uani 1 1 d . U
H48A H 0.8314 0.9661 0.1527 0.498 Uiso 1 1 calc R U
H48B H 0.8057 0.9215 0.1977 0.498 Uiso 1 1 calc R U
H48C H 0.7983 1.0038 0.2212 0.498 Uiso 1 1 calc R U

loop_
_atom_site_aniso_label
_atom_site_aniso_U_11
_atom_site_aniso_U_22
_atom_site_aniso_U_33
_atom_site_aniso_U_23
_atom_site_aniso_U_13
_atom_site_aniso_U_12
S1 0.0361(8) 0.0572(10) 0.0679(11) 0.0205(8) 0.0193(7) 0.0069(7)
O5 0.040(2) 0.069(3) 0.078(3) 0.018(3) 0.022(2) 0.006(2)
C49 0.044(4) 0.210(13) 0.067(5) 0.056(7) 0.027(4) 0.014(6)
C50 0.041(4) 0.089(6) 0.074(5) 0.031(4) 0.021(3) 0.004(4)
S2 0.0522(10) 0.0622(11) 0.0580(10) 0.0127(8) 0.0209(8) 0.0081(8)
O6 0.060(3) 0.062(3) 0.069(3) 0.022(3) 0.024(3) 0.011(2)
C51 0.077(5) 0.073(5) 0.057(4) 0.026(4) 0.010(4) -0.021(4)
C52 0.081(6) 0.104(7) 0.060(5) 0.036(5) 0.008(4) 0.005(5)
S3 0.101(2) 0.0778(16) 0.107(2) 0.0478(16) 0.0105(16) -0.0112(14)
O7 0.080(4) 0.070(4) 0.138(6) 0.042(4) 0.047(4) 0.009(3)
C53 0.23(2) 0.157(14) 0.082(8) 0.045(9) 0.004(10) -0.068(13)
C54 0.124(12) 0.159(14) 0.176(16) 0.096(13) 0.016(11) 0.045(10)
O1 0.055(3) 0.046(2) 0.063(3) 0.020(2) 0.017(2) 0.016(2)
O2 0.066(3) 0.043(3) 0.095(4) -0.005(3) 0.040(3) 0.001(2)
N1 0.036(2) 0.047(3) 0.035(2) 0.017(2) 0.0070(19) 0.012(2)
N2 0.038(3) 0.038(2) 0.044(3) 0.011(2) 0.006(2) 0.012(2)
N3 0.051(3) 0.055(3) 0.038(3) 0.016(2) 0.008(2) 0.015(2)
N4 0.035(3) 0.056(3) 0.047(3) 0.012(2) 0.001(2) 0.010(2)
N5 0.036(2) 0.046(3) 0.035(2) 0.011(2) 0.0112(19) 0.012(2)
N6 0.028(2) 0.038(2) 0.036(2) 0.0045(19) 0.0051(18) -0.0016(18)
N7 0.054(3) 0.039(3) 0.038(3) 0.006(2) 0.016(2) 0.003(2)
N8 0.038(3) 0.038(2) 0.048(3) 0.000(2) 0.014(2) -0.001(2)
N9 0.038(2) 0.040(2) 0.041(2) 0.006(2) 0.018(2) 0.007(2)
N10 0.042(3) 0.046(3) 0.047(3) 0.003(2) 0.018(2) -0.002(2)
N11 0.046(3) 0.035(2) 0.057(3) -0.002(2) 0.022(2) -0.004(2)
N12 0.045(3) 0.052(3) 0.035(2) 0.007(2) 0.017(2) 0.003(2)
N13 0.049(3) 0.028(2) 0.030(2) 0.0046(17) 0.013(2) 0.0030(19)
N14 0.031(2) 0.045(2) 0.030(2) 0.0124(19) 0.0117(18) 0.0051(19)
N15 0.039(3) 0.047(3) 0.040(3) 0.011(2) 0.007(2) 0.011(2)
N16 0.041(3) 0.046(3) 0.049(3) 0.022(2) 0.011(2) 0.008(2)
C1 0.036(3) 0.042(3) 0.026(2) 0.006(2) 0.001(2) 0.010(2)
C2 0.049(3) 0.044(3) 0.036(3) 0.013(2) 0.005(2) 0.014(3)
C3 0.039(3) 0.060(4) 0.027(2) 0.016(3) 0.003(2) 0.012(3)
C4 0.028(2) 0.047(3) 0.033(3) 0.008(2) 0.007(2) 0.011(2)
C5 0.056(4) 0.053(4) 0.036(3) 0.007(3) 0.004(3) 0.014(3)
C6 0.076(5) 0.054(4) 0.035(3) 0.004(3) 0.013(3) 0.007(3)
C7 0.065(4) 0.037(3) 0.036(3) 0.008(2) 0.015(3) 0.008(3)
C8 0.036(3) 0.027(2) 0.035(3) -0.004(2) 0.006(2) -0.005(2)
C9 0.041(3) 0.039(3) 0.040(3) 0.004(2) 0.019(2) 0.001(2)
C10 0.054(4) 0.049(4) 0.050(4) 0.008(3) 0.021(3) 0.003(3)
C11 0.045(3) 0.037(3) 0.036(3) 0.009(2) 0.008(2) -0.002(2)
C12 0.028(2) 0.044(3) 0.029(2) 0.009(2) 0.0130(19) 0.004(2)
C13 0.051(4) 0.057(4) 0.029(3) 0.005(3) 0.009(2) 0.007(3)
C14 0.055(4) 0.070(4) 0.030(3) 0.022(3) 0.012(3) 0.014(3)
C15 0.050(4) 0.063(4) 0.047(3) 0.031(3) 0.009(3) 0.018(3)
C16 0.037(3) 0.033(3) 0.028(2) 0.006(2) 0.008(2) -0.003(2)
C17 0.070(6) 0.055(5) 0.144(10) 0.039(6) 0.008(6) 0.018(4)
C18 0.100(8) 0.093(7) 0.130(9) 0.060(7) 0.061(7) 0.049(6)
C19 0.093(7) 0.089(7) 0.104(7) 0.038(6) 0.058(6) 0.039(6)
C20 0.061(5) 0.091(7) 0.109(8) 0.041(6) 0.029(5) 0.014(5)
C21 0.086(7) 0.069(5) 0.106(8) -0.025(5) 0.054(6) -0.017(5)
C22 0.136(12) 0.115(10) 0.125(11) 0.069(9) -0.008(9) -0.029(9)
C23 0.069(7) 0.212(18) 0.120(11) 0.042(11) 0.016(7) 0.021(10)
C24 0.068(7) 0.119(10) 0.129(11) -0.019(8) 0.003(7) 0.005(7)
O3 0.039(2) 0.045(2) 0.050(2) 0.0063(19) 0.0111(19) -0.0099(18)
O4 0.063(3) 0.069(3) 0.160(6) 0.076(4) 0.054(4) 0.011(3)
N17 0.037(2) 0.032(2) 0.029(2) 0.0109(18) 0.0047(17) -0.0080(18)
N18 0.034(2) 0.041(2) 0.036(2) 0.011(2) 0.0043(19) 0.0013(19)
N19 0.034(2) 0.041(2) 0.035(2) 0.015(2) 0.0078(19) -0.0041(19)
N20 0.031(2) 0.032(2) 0.040(2) 0.0069(19) 0.0096(18) -0.0071(17)
N21 0.042(3) 0.039(2) 0.029(2) 0.0085(19) 0.0054(19) -0.005(2)
N22 0.028(2) 0.034(2) 0.034(2) 0.0143(18) 0.0072(17) 0.0024(17)
N23 0.037(2) 0.041(2) 0.033(2) 0.006(2) 0.0060(19) -0.0071(19)
N24 0.034(2) 0.038(2) 0.057(3) 0.014(2) 0.018(2) 0.0018(19)
N25 0.034(2) 0.034(2) 0.041(2) 0.004(2) 0.010(2) -0.0005(18)
N26 0.036(3) 0.051(3) 0.065(3) 0.027(3) 0.015(2) -0.002(2)
N27 0.040(3) 0.036(3) 0.066(3) 0.012(2) 0.016(2) -0.001(2)
N28 0.031(2) 0.044(3) 0.055(3) 0.014(2) 0.021(2) 0.0019(19)
N29 0.033(2) 0.036(2) 0.031(2) 0.0082(18) 0.0054(18) -0.0001(18)
N30 0.028(2) 0.039(2) 0.0244(19) 0.0058(17) 0.0077(16) 0.0042(17)
N31 0.038(2) 0.041(2) 0.029(2) 0.0080(19) 0.0015(18) -0.0001(19)
N32 0.036(2) 0.036(2) 0.048(3) 0.005(2) 0.013(2) 0.0064(19)
C25 0.035(3) 0.041(3) 0.035(3) 0.013(2) 0.008(2) -0.002(2)
C26 0.041(3) 0.027(2) 0.033(3) 0.008(2) 0.005(2) -0.002(2)
C27 0.034(3) 0.035(3) 0.025(2) 0.010(2) 0.0100(19) 0.001(2)
C28 0.028(2) 0.036(3) 0.036(3) 0.009(2) 0.006(2) 0.000(2)
C29 0.027(2) 0.047(3) 0.038(3) 0.014(2) 0.005(2) 0.002(2)
C30 0.046(3) 0.039(3) 0.027(2) 0.011(2) 0.003(2) -0.003(2)
C31 0.042(3) 0.041(3) 0.041(3) 0.015(2) 0.016(2) -0.003(2)
C32 0.023(2) 0.043(3) 0.040(3) 0.010(2) 0.011(2) 0.007(2)
C33 0.023(2) 0.038(3) 0.040(3) 0.005(2) 0.006(2) -0.010(2)
C34 0.042(3) 0.057(4) 0.088(5) 0.034(4) 0.025(4) 0.000(3)
C35 0.025(2) 0.048(3) 0.042(3) 0.014(2) 0.010(2) 0.001(2)
C36 0.028(2) 0.032(2) 0.036(3) 0.010(2) 0.010(2) 0.0008(19)
C37 0.037(3) 0.045(3) 0.030(2) 0.015(2) 0.012(2) 0.005(2)
C38 0.033(3) 0.072(4) 0.026(2) 0.016(3) 0.009(2) 0.009(3)
C39 0.033(3) 0.046(3) 0.030(3) 0.007(2) -0.001(2) -0.007(2)
C40 0.032(2) 0.034(3) 0.031(2) 0.005(2) 0.009(2) 0.000(2)
C41 0.038(3) 0.052(4) 0.043(3) -0.003(3) 0.001(3) -0.008(3)
C42 0.061(5) 0.063(5) 0.103(7) 0.007(5) 0.028(5) -0.027(4)
C43 0.170(12) 0.153(11) 0.214(14) 0.130(11) 0.094(11) 0.014(9)
C44 0.189(12) 0.173(11) 0.217(14) 0.128(11) 0.091(11) 0.002(10)
C45 0.057(5) 0.125(10) 0.236(17) 0.129(12) 0.064(8) 0.019(6)
C46 0.31(4) 0.098(12) 0.24(3) 0.020(14) 0.06(3) -0.041(18)
C47 0.184(18) 0.29(2) 0.57(5) 0.22(3) 0.15(2) -0.059(17)
C48 0.193(18) 0.29(2) 0.58(5) 0.21(3) 0.14(3) -0.052(18)

loop_
_atom_type_symbol
_atom_type_description
_atom_type_scat_dispersion_real
_atom_type_scat_dispersion_imag
_atom_type_scat_source
C C 0.0033 0.0016 'International Tables Vol C Tables 4.2.6.8 and 6.1.1.4'
H H 0.0000 0.0000 'International Tables Vol C Tables 4.2.6.8 and 6.1.1.4'
N N 0.0061 0.0033 'International Tables Vol C Tables 4.2.6.8 and 6.1.1.4'
O O 0.0106 0.0060 'International Tables Vol C Tables 4.2.6.8 and 6.1.1.4'
S S 0.1246 0.1234 'International Tables Vol C Tables 4.2.6.8 and 6.1.1.4'

loop_
_geom_angle_atom_site_label_1
_geom_angle_atom_site_label_2
_geom_angle_atom_site_label_3
_geom_angle
O5 S1 C49 105.4(5)
O5 S1 C50 105.6(4)
C49 S1 C50 97.8(4)
O6 S2 C51 106.7(4)
O6 S2 C52 107.8(4)
C51 S2 C52 96.2(4)
O7 S3 C54 105.4(7)
O7 S3 C53 107.4(6)
C54 S3 C53 97.1(10)
C2 O1 C17 113.4(6)
C10 O2 C21 120.0(6)
C3 N1 C1 113.2(5)
C2 N2 C3 113.1(5)
C2 N3 C1 111.7(6)
N5 N4 C3 123.6(5)
N4 N5 C4 120.7(5)
C8 N6 C4 117.6(5)
N8 N7 C8 121.8(5)
C9 N8 N7 123.1(5)
C9 N9 C11 113.4(5)
C10 N10 C9 112.5(5)
C10 N11 C11 112.3(5)
C11 N12 N13 122.9(5)
C12 N13 N12 119.7(4)
C16 N14 C12 117.6(4)
C16 N15 N16 122.0(5)
C1 N16 N15 121.0(5)
N1 C1 N16 119.8(5)
N1 C1 N3 126.2(5)
N16 C1 N3 113.9(6)
N2 C2 N3 128.2(6)
N2 C2 O1 120.2(6)
N3 C2 O1 111.6(6)
N1 C3 N2 127.3(6)
N1 C3 N4 118.3(6)
N2 C3 N4 114.3(5)
N6 C4 C5 123.5(5)
N6 C4 N5 113.1(5)
C5 C4 N5 123.3(5)
C4 C5 C6 116.2(6)
C7 C6 C5 121.9(6)
C6 C7 C8 116.5(6)
N6 C8 N7 113.0(5)
N6 C8 C7 124.1(5)
N7 C8 C7 122.8(5)
N9 C9 N10 127.1(5)
N9 C9 N8 118.3(5)
N10 C9 N8 114.5(5)
O2 C10 N10 120.9(6)
O2 C10 N11 111.3(6)
N10 C10 N11 127.8(6)
N12 C11 N9 119.5(5)
N12 C11 N11 113.9(5)
N9 C11 N11 126.6(5)
N14 C12 N13 112.4(4)
N14 C12 C13 122.6(5)
N13 C12 C13 124.9(5)
C14 C13 C12 118.2(6)
C13 C14 C15 119.7(6)
C14 C15 C16 118.6(6)
N14 C16 N15 112.8(5)
N14 C16 C15 123.3(5)
N15 C16 C15 123.8(6)
C18 C17 O1 107.4(8)
C17 C18 C19 113.3(9)
C20 C19 C18 115.3(9)
C22 C21 O2 112.9(11)
C21 C22 C23 112.2(11)
C24 C23 C22 115.2(12)
C26 O3 C41 119.8(5)
C34 O4 C45 118.2(7)
C27 N17 C25 112.0(4)
C25 N18 C26 111.9(5)
C26 N19 C27 112.7(5)
C27 N20 N21 122.2(4)
N20 N21 C28 119.5(4)
C28 N22 C32 117.7(5)
N24 N23 C32 121.3(5)
C33 N24 N23 122.1(5)
C33 N25 C35 112.9(5)
C34 N26 C35 114.3(5)
C34 N27 C33 113.7(5)
C35 N28 N29 124.1(5)
N28 N29 C36 117.9(4)
C40 N30 C36 117.7(4)
N32 N31 C40 121.2(4)
C25 N32 N31 123.3(5)
N32 C25 N17 118.4(5)
N32 C25 N18 113.6(5)
N17 C25 N18 128.0(5)
N19 C26 O3 117.8(5)
N19 C26 N18 128.0(5)
O3 C26 N18 114.2(5)
N17 C27 N19 127.2(5)
N17 C27 N20 118.8(5)
N19 C27 N20 114.0(5)
N22 C28 C29 123.5(5)
N22 C28 N21 112.5(5)
C29 C28 N21 124.0(5)
C28 C29 C30 117.2(5)
C31 C30 C29 120.6(5)
C30 C31 C32 117.2(5)
N22 C32 C31 123.6(5)
N22 C32 N23 112.6(5)
C31 C32 N23 123.6(5)
N25 C33 N24 118.2(5)
N25 C33 N27 126.0(5)
N24 C33 N27 115.7(5)
O4 C34 N26 121.1(6)
O4 C34 N27 112.7(6)
N26 C34 N27 126.2(6)
N26 C35 N25 126.5(5)
N26 C35 N28 115.4(5)
N25 C35 N28 118.1(5)
N30 C36 N29 113.5(4)
N30 C36 C37 123.2(5)
N29 C36 C37 123.1(5)
C38 C37 C36 117.0(5)
C37 C38 C39 122.1(5)
C38 C39 C40 116.4(5)
N30 C40 N31 112.6(5)
N30 C40 C39 123.6(5)
N31 C40 C39 123.7(5)
O3 C41 C42 110.0(6)
C43 C42 C41 116.0(9)
C42 C43 C44 106.3(13)
C46 C45 O4 115(2)
C45 C46 C47 106(2)
C46 C47 C48 108(3)

loop_
_geom_bond_atom_site_label_1
_geom_bond_atom_site_label_2
_geom_bond_distance
S1 O5 1.511(5)
S1 C49 1.772(8)
S1 C50 1.797(8)
S2 O6 1.534(6)
S2 C51 1.769(8)
S2 C52 1.794(9)
S3 O7 1.491(8)
S3 C54 1.737(13)
S3 C53 1.758(15)
O1 C2 1.373(7)
O1 C17 1.510(11)
O2 C10 1.333(8)
O2 C21 1.469(10)
N1 C3 1.320(7)
N1 C1 1.336(8)
N2 C2 1.297(8)
N2 C3 1.342(8)
N3 C2 1.349(8)
N3 C1 1.361(8)
N4 N5 1.341(7)
N4 C3 1.386(9)
N5 C4 1.371(7)
N6 C8 1.336(7)
N6 C4 1.362(7)
N7 N8 1.385(7)
N7 C8 1.390(8)
N8 C9 1.358(7)
N9 C9 1.335(7)
N9 C11 1.342(8)
N10 C10 1.337(8)
N10 C9 1.343(7)
N11 C10 1.342(8)
N11 C11 1.353(8)
N12 C11 1.332(8)
N12 N13 1.419(6)
N13 C12 1.386(7)
N14 C16 1.335(7)
N14 C12 1.337(7)
N15 C16 1.370(7)
N15 N16 1.407(7)
N16 C1 1.359(8)
C4 C5 1.365(9)
C5 C6 1.435(9)
C6 C7 1.351(10)
C7 C8 1.403(8)
C12 C13 1.412(8)
C13 C14 1.362(9)
C14 C15 1.380(10)
C15 C16 1.384(8)
C17 C18 1.447(12)
C18 C19 1.543(13)
C19 C20 1.532(14)
C21 C22 1.356(16)
C22 C23 1.64(2)
C23 C24 1.301(19)
O3 C26 1.327(6)
O3 C41 1.444(7)
O4 C34 1.316(8)
O4 C45 1.472(12)
N17 C27 1.341(7)
N17 C25 1.345(7)
N18 C25 1.347(7)
N18 C26 1.353(7)
N19 C26 1.318(7)
N19 C27 1.363(7)
N20 C27 1.368(7)
N20 N21 1.376(6)
N21 C28 1.404(7)
N22 C28 1.329(7)
N22 C32 1.331(7)
N23 N24 1.382(7)
N23 C32 1.392(7)
N24 C33 1.349(7)
N25 C33 1.325(7)
N25 C35 1.352(7)
N26 C34 1.324(9)
N26 C35 1.325(8)
N27 C34 1.328(9)
N27 C33 1.356(8)
N28 C35 1.362(7)
N28 N29 1.365(7)
N29 C36 1.397(6)
N30 C40 1.334(7)
N30 C36 1.345(7)
N31 N32 1.394(7)
N31 C40 1.397(7)
N32 C25 1.341(7)
C28 C29 1.379(8)
C29 C30 1.382(8)
C30 C31 1.374(8)
C31 C32 1.379(8)
C36 C37 1.402(7)
C37 C38 1.364(8)
C38 C39 1.383(9)
C39 C40 1.401(7)
C41 C42 1.501(12)
C42 C43 1.498(16)
C43 C44 1.63(2)
C45 C46 1.29(3)
C46 C47 1.62(4)
C47 C48 1.71(4)
